data_4310473
loop_
_publ_author_name
'Kaian Yao'
'Xin Zhang'
'Huilan Chen'
'Yuhua Mei'
'Yizhi Li'

_publ_section_title
;
 Synthesis and Crystal Structures of A New Series of Intramolecular
 Bridged Alkylcobaloxime Complexes
;
_journal_name_full 'Inorganic Chemistry'
_journal_page_first 577
_journal_page_last 583
_journal_paper_doi 10.1021/ic035147g
_journal_volume 43
_journal_year 2004
_chemical_formula_moiety 'C18 H26 Co N6 O4, Cl O4, H2 O'
_chemical_formula_sum 'C18 H28 Cl Co N6 O9'
_chemical_formula_weight 566.84
_chemical_name_systematic
; 
 ? 
;
_space_group_IT_number 2
_symmetry_cell_setting triclinic
_symmetry_space_group_name_Hall '-P 1'
_symmetry_space_group_name_H-M 'P -1'
_atom_sites_solution_hydrogens geom
_atom_sites_solution_primary direct
_atom_sites_solution_secondary difmap
_audit_creation_method SHELXL-97
_cell_angle_alpha 91.77(1)
_cell_angle_beta 101.75(1)
_cell_angle_gamma 96.39(1)
_cell_formula_units_Z 2
_cell_length_a 7.663(1)
_cell_length_b 12.679(1)
_cell_length_c 13.353(1)
_cell_measurement_reflns_used 2615
_cell_measurement_temperature 293(2)
_cell_measurement_theta_max 25.43
_cell_measurement_theta_min 2.73
_cell_volume 1260.4(2)
_computing_cell_refinement 'Bruker SMART'
_computing_data_collection 'Bruker SMART'
_computing_data_reduction 'Bruker SAINT'
_computing_molecular_graphics 'Bruker SHELXTL'
_computing_publication_material 'Bruker SHELXTL'
_computing_structure_refinement 'Bruker SHELXTL'
_computing_structure_solution 'Bruker SHELXTL'
_diffrn_ambient_temperature 293(2)
_diffrn_measured_fraction_theta_full 0.984
_diffrn_measured_fraction_theta_max 0.984
_diffrn_measurement_device_type 'CCD area detector'
_diffrn_measurement_method 'phi and omega scans'
_diffrn_radiation_monochromator graphite
_diffrn_radiation_source 'sealed tube'
_diffrn_radiation_type MoK\a
_diffrn_radiation_wavelength 0.71073
_diffrn_reflns_av_R_equivalents 0.0417
_diffrn_reflns_av_sigmaI/netI 0.0445
_diffrn_reflns_limit_h_max 8
_diffrn_reflns_limit_h_min -9
_diffrn_reflns_limit_k_max 14
_diffrn_reflns_limit_k_min -15
_diffrn_reflns_limit_l_max 15
_diffrn_reflns_limit_l_min 0
_diffrn_reflns_number 6467
_diffrn_reflns_theta_full 25.00
_diffrn_reflns_theta_max 25.00
_diffrn_reflns_theta_min 2.19
_exptl_absorpt_coefficient_mu 0.845
_exptl_absorpt_correction_T_max 0.845
_exptl_absorpt_correction_T_min 0.816
_exptl_absorpt_correction_type empirical
_exptl_crystal_density_diffrn 1.494
_exptl_crystal_density_method 'not measured'
_exptl_crystal_F_000 588
_exptl_crystal_size_max 0.3
_exptl_crystal_size_mid 0.2
_exptl_crystal_size_min 0.2
_refine_diff_density_max 0.758
_refine_diff_density_min -0.410
_refine_diff_density_rms 0.082
_refine_ls_extinction_method none
_refine_ls_goodness_of_fit_ref 1.007
_refine_ls_hydrogen_treatment constr
_refine_ls_matrix_type full
_refine_ls_number_parameters 358
_refine_ls_number_reflns 4366
_refine_ls_number_restraints 0
_refine_ls_restrained_S_all 1.007
_refine_ls_R_factor_all 0.0678
_refine_ls_R_factor_gt 0.0558
_refine_ls_shift/su_max 0.000
_refine_ls_shift/su_mean 0.000
_refine_ls_structure_factor_coef Fsqd
_refine_ls_weighting_details 'calc w=1/[\s^2^(Fo^2^)+(0.0600P)^2^+1.9900P] where P=(Fo^2^+2Fc^2^)/3'
_refine_ls_weighting_scheme calc
_refine_ls_wR_factor_gt 0.1439
_refine_ls_wR_factor_ref 0.1485
_reflns_number_gt 3471
_reflns_number_total 4366
_reflns_threshold_expression >2sigma(I)
_cod_data_source_file ic035147gsi20031003_094513_4.cif
_cod_data_source_block for_compound5
_cod_depositor_comments
;
The following automatic conversions were performed:
'_symmetry_cell_setting' value 'Triclinic' changed to 'triclinic'
according to '/home/saulius/struct/CIF-dictionaries/cif_core.dic'
dictionary named 'cif_core.dic' version 2.4.1 from 2010-06-29.

Automatic conversion script
Id: cif_fix_enum 1527 2010-12-29 10:47:43Z saulius 
;
_cod_database_code 4310473

loop_
_symmetry_equiv_pos_as_xyz
'x, y, z'
'-x, -y, -z'

loop_
_atom_site_label
_atom_site_type_symbol
_atom_site_fract_x
_atom_site_fract_y
_atom_site_fract_z
_atom_site_U_iso_or_equiv
_atom_site_adp_type
_atom_site_occupancy
_atom_site_symmetry_multiplicity
_atom_site_calc_flag
_atom_site_refinement_flags
_atom_site_disorder_assembly
_atom_site_disorder_group
Co1 Co 0.26408(6) 0.83566(4) 0.24068(4) 0.04122(19) Uani 1 1 d . . .
C1 C 0.2045(9) 0.5710(5) 0.4139(5) 0.0942(19) Uani 1 1 d . . .
H1A H 0.0851 0.5772 0.4233 0.141 Uiso 1 1 calc R . .
H1B H 0.2860 0.5778 0.4793 0.141 Uiso 1 1 calc R . .
H1C H 0.2072 0.5029 0.3812 0.141 Uiso 1 1 calc R . .
C2 C 0.2595(6) 0.6571(3) 0.3483(3) 0.0533(10) Uani 1 1 d . . .
C3 C 0.4333(5) 0.6667(3) 0.3152(3) 0.0505(10) Uani 1 1 d . . .
C4 C 0.5679(7) 0.5923(4) 0.3357(4) 0.0768(15) Uani 1 1 d . . .
H4A H 0.5977 0.5700 0.2726 0.115 Uiso 1 1 calc R . .
H4B H 0.5203 0.5314 0.3669 0.115 Uiso 1 1 calc R . .
H4C H 0.6738 0.6266 0.3812 0.115 Uiso 1 1 calc R . .
C5 C 0.3567(8) 1.1106(4) 0.0847(4) 0.0801(15) Uani 1 1 d . . .
H5A H 0.4456 1.1568 0.1321 0.120 Uiso 1 1 calc R . .
H5B H 0.2600 1.1495 0.0551 0.120 Uiso 1 1 calc R . .
H5C H 0.4098 1.0837 0.0314 0.120 Uiso 1 1 calc R . .
C6 C 0.2867(6) 1.0210(3) 0.1390(3) 0.0517(10) Uani 1 1 d . . .
C7 C 0.1043(5) 1.0065(3) 0.1583(3) 0.0503(10) Uani 1 1 d . . .
C8 C -0.0280(7) 1.0821(4) 0.1263(4) 0.0747(14) Uani 1 1 d . . .
H8A H -0.1282 1.0469 0.0771 0.112 Uiso 1 1 calc R . .
H8B H 0.0275 1.1412 0.0962 0.112 Uiso 1 1 calc R . .
H8C H -0.0689 1.1073 0.1850 0.112 Uiso 1 1 calc R . .
C9 C 0.0981(10) 0.8258(6) 0.4554(5) 0.103(2) Uani 1 1 d . . .
H9A H 0.0007 0.8403 0.4882 0.123 Uiso 1 1 calc R . .
H9B H 0.1818 0.7906 0.5038 0.123 Uiso 1 1 calc R . .
C10 C 0.1886(7) 0.9254(4) 0.4332(4) 0.0724(13) Uani 1 1 d . . .
H10A H 0.2356 0.9666 0.4973 0.087 Uiso 1 1 calc R . .
H10B H 0.1006 0.9643 0.3921 0.087 Uiso 1 1 calc R . .
C11 C 0.3419(6) 0.9182(4) 0.3776(3) 0.0589(11) Uani 1 1 d . . .
H11A H 0.4352 0.8844 0.4204 0.071 Uiso 1 1 calc R . .
H11B H 0.3926 0.9895 0.3669 0.071 Uiso 1 1 calc R . .
C12 C 0.2841(6) 0.7417(4) 0.0353(4) 0.0590(11) Uani 1 1 d . . .
H12 H 0.4021 0.7736 0.0457 0.071 Uiso 1 1 calc R . .
C13 C 0.0314(6) 0.6484(3) -0.0385(3) 0.0575(11) Uani 1 1 d . . .
C14 C -0.1112(9) 0.5874(4) -0.1029(4) 0.0813(16) Uani 1 1 d . . .
H14 H -0.1030 0.5607 -0.1671 0.098 Uiso 1 1 calc R . .
C15 C -0.2653(9) 0.5690(5) -0.0656(5) 0.0909(18) Uani 1 1 d . . .
H15 H -0.3649 0.5294 -0.1069 0.109 Uiso 1 1 calc R . .
C16 C -0.2792(7) 0.6057(5) 0.0276(5) 0.0856(16) Uani 1 1 d . . .
H16 H -0.3866 0.5890 0.0491 0.103 Uiso 1 1 calc R . .
C17 C -0.1388(6) 0.6674(4) 0.0928(4) 0.0611(11) Uani 1 1 d . . .
H17 H -0.1495 0.6930 0.1570 0.073 Uiso 1 1 calc R . .
C18 C 0.0179(5) 0.6890(3) 0.0575(3) 0.0480(9) Uani 1 1 d . . .
N1 N 0.1672(4) 0.7322(3) 0.3162(3) 0.0514(8) Uani 1 1 d . . .
N2 N 0.4572(4) 0.7543(3) 0.2708(3) 0.0486(8) Uani 1 1 d . . .
N3 N 0.3761(4) 0.9453(3) 0.1747(3) 0.0496(8) Uani 1 1 d . . .
N4 N 0.0774(4) 0.9229(3) 0.2078(3) 0.0456(8) Uani 1 1 d . . .
N5 N 0.1817(4) 0.7491(3) 0.1029(2) 0.0460(8) Uani 1 1 d . . .
N6 N 0.2009(6) 0.6838(3) -0.0496(3) 0.0653(10) Uani 1 1 d . . .
H6 H 0.2461 0.6710 -0.1020 0.078 Uiso 1 1 calc R . .
O1 O 0.0188(5) 0.7470(4) 0.3582(3) 0.0923(13) Uani 1 1 d . . .
O2 O 0.6087(4) 0.7786(3) 0.2391(3) 0.0661(9) Uani 1 1 d . . .
O3 O 0.5463(4) 0.9491(3) 0.1623(3) 0.0690(9) Uani 1 1 d . . .
H3 H 0.5853 0.9091 0.2070 0.051(13) Uiso 1 1 d R . .
O4 O -0.0891(4) 0.9052(3) 0.2304(3) 0.0829(11) Uani 1 1 d . . .
H4 H -0.0964 0.8509 0.2617 0.100 Uiso 1 1 calc R . .
O5 O 0.2916(12) 0.6675(5) 0.7571(5) 0.221(4) Uani 1 1 d . . .
H50B H 0.3589 0.7060 0.7250 0.085 Uiso 1 1 d R . .
H50A H 0.1844 0.6760 0.7265 0.085 Uiso 1 1 d R . .
Cl1 Cl 0.6773(3) 0.74288(12) 0.62604(12) 0.0954(5) Uani 1 1 d . . .
O6 O 0.687(3) 0.6953(19) 0.7157(11) 0.153(9) Uani 0.393(17) 1 d P A 1
O7 O 0.522(3) 0.8040(17) 0.644(2) 0.178(11) Uani 0.393(17) 1 d P A 1
O8 O 0.633(12) 0.677(3) 0.557(3) 0.50(6) Uani 0.393(17) 1 d P A 1
O9 O 0.763(4) 0.8183(18) 0.596(4) 0.247(19) Uani 0.393(17) 1 d P A 1
O6' O 0.717(4) 0.8170(11) 0.6941(13) 0.245(11) Uani 0.607(17) 1 d P A 2
O7' O 0.618(5) 0.766(2) 0.5378(11) 0.296(15) Uani 0.607(17) 1 d P A 2
O8' O 0.588(3) 0.6504(10) 0.634(3) 0.258(14) Uani 0.607(17) 1 d P A 2
O9' O 0.861(2) 0.7026(13) 0.6351(16) 0.218(9) Uani 0.607(17) 1 d P A 2

loop_
_atom_site_aniso_label
_atom_site_aniso_U_11
_atom_site_aniso_U_22
_atom_site_aniso_U_33
_atom_site_aniso_U_23
_atom_site_aniso_U_13
_atom_site_aniso_U_12
Co1 0.0313(3) 0.0482(3) 0.0473(3) 0.0109(2) 0.0125(2) 0.0079(2)
C1 0.105(5) 0.093(4) 0.098(4) 0.051(4) 0.037(4) 0.022(3)
C2 0.058(3) 0.053(2) 0.049(2) 0.0118(19) 0.0103(19) 0.005(2)
C3 0.047(2) 0.049(2) 0.056(2) 0.0076(19) 0.0069(19) 0.0118(18)
C4 0.074(3) 0.081(3) 0.083(4) 0.027(3) 0.017(3) 0.037(3)
C5 0.099(4) 0.074(3) 0.078(3) 0.029(3) 0.037(3) 0.013(3)
C6 0.057(3) 0.051(2) 0.050(2) 0.0097(19) 0.017(2) 0.009(2)
C7 0.046(2) 0.050(2) 0.055(2) 0.0016(19) 0.0064(18) 0.0115(18)
C8 0.067(3) 0.065(3) 0.094(4) 0.012(3) 0.011(3) 0.028(2)
C9 0.084(4) 0.075(3) 0.064(3) 0.005(3) 0.028(3) 0.009(3)
C10 0.084(4) 0.075(3) 0.064(3) 0.005(3) 0.028(3) 0.009(3)
C11 0.058(3) 0.063(3) 0.052(3) 0.001(2) 0.005(2) 0.003(2)
C12 0.055(3) 0.065(3) 0.065(3) 0.007(2) 0.027(2) 0.012(2)
C13 0.065(3) 0.053(3) 0.053(3) 0.007(2) 0.012(2) 0.005(2)
C14 0.104(5) 0.066(3) 0.066(3) -0.004(3) 0.007(3) -0.006(3)
C15 0.084(4) 0.081(4) 0.093(4) -0.005(3) -0.003(3) -0.013(3)
C16 0.064(3) 0.086(4) 0.107(5) 0.006(3) 0.027(3) -0.010(3)
C17 0.053(3) 0.057(3) 0.074(3) 0.001(2) 0.019(2) 0.003(2)
C18 0.047(2) 0.041(2) 0.058(2) 0.0101(18) 0.0110(19) 0.0060(17)
N1 0.0386(17) 0.068(2) 0.053(2) 0.0164(17) 0.0182(15) 0.0090(16)
N2 0.0315(16) 0.061(2) 0.055(2) 0.0095(16) 0.0105(14) 0.0088(14)
N3 0.0392(18) 0.058(2) 0.055(2) 0.0083(16) 0.0162(15) 0.0079(15)
N4 0.0317(16) 0.0480(19) 0.059(2) -0.0001(16) 0.0131(14) 0.0055(13)
N5 0.0438(18) 0.0516(19) 0.0460(18) 0.0075(15) 0.0154(15) 0.0074(15)
N6 0.082(3) 0.066(2) 0.053(2) -0.0018(19) 0.029(2) 0.008(2)
O1 0.084(4) 0.075(3) 0.064(3) 0.005(3) 0.028(3) 0.009(3)
O2 0.0341(15) 0.078(2) 0.095(2) 0.0217(18) 0.0246(15) 0.0165(14)
O3 0.0440(17) 0.080(2) 0.092(2) 0.029(2) 0.0306(16) 0.0087(15)
O4 0.0378(16) 0.060(2) 0.162(4) 0.010(2) 0.043(2) 0.0073(14)
O5 0.221(9) 0.089(7) 0.46(5) 0.014(5) 0.18(2) -0.028(11)
Cl1 0.2417(16) 0.1657(9) 0.1691(10) 0.0014(7) 0.0112(9) -0.0091(10)
O6 0.20(2) 0.16(2) 0.086(10) 0.055(10) -0.011(10) 0.019(14)
O7 0.20(2) 0.168(17) 0.19(2) -0.001(15) 0.091(18) 0.052(16)
O8 0.22(1) 0.131(11) 0.43(2) 0.11(2) 0.18(4) -0.020(16)
O9 0.23(3) 0.129(17) 0.45(5) 0.11(3) 0.23(3) -0.004(17)
O6' 0.26(3) 0.120(11) 0.184(14) -0.069(10) -0.077(15) -0.027(14)
O7' 0.29(4) 0.25(2) 0.093(9) 0.025(11) -0.104(15) 0.10(2)
O8' 0.231(19) 0.088(8) 0.48(4) 0.014(15) 0.17(2) -0.039(10)
O9' 0.176(13) 0.204(15) 0.29(2) 0.067(14) 0.073(13) 0.057(11)

loop_
_atom_type_symbol
_atom_type_description
_atom_type_scat_dispersion_real
_atom_type_scat_dispersion_imag
_atom_type_scat_source
C C 0.0033 0.0016 'International Tables Vol C Tables 4.2.6.8 and 6.1.1.4'
H H 0.0000 0.0000 'International Tables Vol C Tables 4.2.6.8 and 6.1.1.4'
N N 0.0061 0.0033 'International Tables Vol C Tables 4.2.6.8 and 6.1.1.4'
O O 0.0106 0.0060 'International Tables Vol C Tables 4.2.6.8 and 6.1.1.4'
Cl Cl 0.1484 0.1585 'International Tables Vol C Tables 4.2.6.8 and 6.1.1.4'
Co Co 0.3494 0.9721 'International Tables Vol C Tables 4.2.6.8 and 6.1.1.4'

loop_
_geom_angle_atom_site_label_1
_geom_angle_atom_site_label_2
_geom_angle_atom_site_label_3
_geom_angle
_geom_angle_site_symmetry_1
_geom_angle_site_symmetry_3
_geom_angle_publ_flag
N1 Co1 N2 80.20(14) . . ?
N1 Co1 N3 175.01(15) . . ?
N2 Co1 N3 98.04(14) . . ?
N1 Co1 N4 102.68(14) . . ?
N2 Co1 N4 177.07(14) . . ?
N3 Co1 N4 79.04(14) . . ?
N1 Co1 C11 83.94(17) . . ?
N2 Co1 C11 91.83(17) . . ?
N3 Co1 C11 91.47(17) . . ?
N4 Co1 C11 87.99(17) . . ?
N1 Co1 N5 94.77(14) . . ?
N2 Co1 N5 88.10(14) . . ?
N3 Co1 N5 89.82(14) . . ?
N4 Co1 N5 92.15(13) . . ?
C11 Co1 N5 178.71(16) . . ?
C2 C1 H1A 109.5 . . ?
C2 C1 H1B 109.5 . . ?
H1A C1 H1B 109.5 . . ?
C2 C1 H1C 109.5 . . ?
H1A C1 H1C 109.5 . . ?
H1B C1 H1C 109.5 . . ?
N1 C2 C3 111.7(4) . . ?
N1 C2 C1 125.3(4) . . ?
C3 C2 C1 123.0(4) . . ?
N2 C3 C4 123.5(4) . . ?
N2 C3 C2 110.6(3) . . ?
C4 C3 C2 125.7(4) . . ?
C3 C4 H4A 109.5 . . ?
C3 C4 H4B 109.5 . . ?
H4A C4 H4B 109.5 . . ?
C3 C4 H4C 109.5 . . ?
H4A C4 H4C 109.5 . . ?
H4B C4 H4C 109.5 . . ?
C6 C5 H5A 109.5 . . ?
C6 C5 H5B 109.5 . . ?
H5A C5 H5B 109.5 . . ?
C6 C5 H5C 109.5 . . ?
H5A C5 H5C 109.5 . . ?
H5B C5 H5C 109.5 . . ?
N3 C6 C7 111.2(4) . . ?
N3 C6 C5 124.9(4) . . ?
C7 C6 C5 123.9(4) . . ?
N4 C7 C6 111.7(3) . . ?
N4 C7 C8 125.4(4) . . ?
C6 C7 C8 122.9(4) . . ?
C7 C8 H8A 109.5 . . ?
C7 C8 H8B 109.5 . . ?
H8A C8 H8B 109.5 . . ?
C7 C8 H8C 109.5 . . ?
H8A C8 H8C 109.5 . . ?
H8B C8 H8C 109.5 . . ?
C10 C9 O1 114.5(5) . . ?
C10 C9 H9A 108.6 . . ?
O1 C9 H9A 108.6 . . ?
C10 C9 H9B 108.6 . . ?
O1 C9 H9B 108.6 . . ?
H9A C9 H9B 107.6 . . ?
C9 C10 C11 116.2(5) . . ?
C9 C10 H10A 108.2 . . ?
C11 C10 H10A 108.2 . . ?
C9 C10 H10B 108.2 . . ?
C11 C10 H10B 108.2 . . ?
H10A C10 H10B 107.4 . . ?
C10 C11 Co1 113.0(3) . . ?
C10 C11 H11A 109.0 . . ?
Co1 C11 H11A 109.0 . . ?
C10 C11 H11B 109.0 . . ?
Co1 C11 H11B 109.0 . . ?
H11A C11 H11B 107.8 . . ?
N5 C12 N6 113.1(4) . . ?
N5 C12 H12 123.4 . . ?
N6 C12 H12 123.4 . . ?
N6 C13 C14 132.2(5) . . ?
N6 C13 C18 105.9(4) . . ?
C14 C13 C18 121.9(5) . . ?
C15 C14 C13 115.7(5) . . ?
C15 C14 H14 122.2 . . ?
C13 C14 H14 122.2 . . ?
C16 C15 C14 123.1(5) . . ?
C16 C15 H15 118.4 . . ?
C14 C15 H15 118.4 . . ?
C15 C16 C17 122.1(5) . . ?
C15 C16 H16 118.9 . . ?
C17 C16 H16 118.9 . . ?
C18 C17 C16 116.5(5) . . ?
C18 C17 H17 121.7 . . ?
C16 C17 H17 121.7 . . ?
C17 C18 C13 120.6(4) . . ?
C17 C18 N5 130.8(4) . . ?
C13 C18 N5 108.5(4) . . ?
C2 N1 O1 118.2(3) . . ?
C2 N1 Co1 118.8(3) . . ?
O1 N1 Co1 121.4(3) . . ?
C3 N2 O2 119.2(3) . . ?
C3 N2 Co1 118.1(3) . . ?
O2 N2 Co1 122.3(3) . . ?
C6 N3 O3 117.3(3) . . ?
C6 N3 Co1 119.2(3) . . ?
O3 N3 Co1 123.5(3) . . ?
C7 N4 O4 115.0(3) . . ?
C7 N4 Co1 118.8(3) . . ?
O4 N4 Co1 126.2(3) . . ?
C12 N5 C18 104.7(4) . . ?
C12 N5 Co1 123.5(3) . . ?
C18 N5 Co1 131.8(3) . . ?
C12 N6 C13 107.8(4) . . ?
C12 N6 H6 126.1 . . ?
C13 N6 H6 126.1 . . ?
N1 O1 C9 104.2(4) . . ?
N3 O3 H3 99.6 . . ?
N4 O4 H4 109.5 . . ?
H50B O5 H50A 104.0 . . ?
O8 Cl1 O9 108(3) . . ?
O8 Cl1 O7' 58.1(18) . . ?
O9 Cl1 O7' 64.6(19) . . ?
O8 Cl1 O6' 175(3) . . ?
O9 Cl1 O6' 70.3(18) . . ?
O7' Cl1 O6' 117.6(13) . . ?
O8 Cl1 O8' 57(2) . . ?
O9 Cl1 O8' 164(2) . . ?
O7' Cl1 O8' 104(2) . . ?
O6' Cl1 O8' 125.6(17) . . ?
O8 Cl1 O6 109.2(17) . . ?
O9 Cl1 O6 135(3) . . ?
O7' Cl1 O6 160(2) . . ?
O6' Cl1 O6 74.6(12) . . ?
O8' Cl1 O6 57.4(12) . . ?
O8 Cl1 O9' 83(4) . . ?
O9 Cl1 O9' 79.0(14) . . ?
O7' Cl1 O9' 110.9(17) . . ?
O6' Cl1 O9' 99.9(15) . . ?
O8' Cl1 O9' 96.2(11) . . ?
O6 Cl1 O9' 80.7(11) . . ?
O8 Cl1 O7 113(5) . . ?
O9 Cl1 O7 95.8(14) . . ?
O7' Cl1 O7 80.3(15) . . ?
O6' Cl1 O7 63.5(11) . . ?
O8' Cl1 O7 92.8(11) . . ?
O6 Cl1 O7 92.5(12) . . ?
O9' Cl1 O7 163.4(14) . . ?

loop_
_geom_bond_atom_site_label_1
_geom_bond_atom_site_label_2
_geom_bond_distance
_geom_bond_site_symmetry_2
_geom_bond_publ_flag
Co1 N1 1.860(3) . ?
Co1 N2 1.881(3) . ?
Co1 N3 1.887(3) . ?
Co1 N4 1.894(3) . ?
Co1 C11 2.023(4) . ?
Co1 N5 2.058(3) . ?
C1 C2 1.498(6) . ?
C1 H1A 0.9600 . ?
C1 H1B 0.9600 . ?
C1 H1C 0.9600 . ?
C2 N1 1.282(5) . ?
C2 C3 1.480(6) . ?
C3 N2 1.288(5) . ?
C3 C4 1.466(6) . ?
C4 H4A 0.9600 . ?
C4 H4B 0.9600 . ?
C4 H4C 0.9600 . ?
C5 C6 1.476(6) . ?
C5 H5A 0.9600 . ?
C5 H5B 0.9600 . ?
C5 H5C 0.9600 . ?
C6 N3 1.289(5) . ?
C6 C7 1.465(6) . ?
C7 N4 1.286(5) . ?
C7 C8 1.482(6) . ?
C8 H8A 0.9600 . ?
C8 H8B 0.9600 . ?
C8 H8C 0.9600 . ?
C9 C10 1.441(8) . ?
C9 O1 1.585(7) . ?
C9 H9A 0.9700 . ?
C9 H9B 0.9700 . ?
C10 C11 1.521(7) . ?
C10 H10A 0.9700 . ?
C10 H10B 0.9700 . ?
C11 H11A 0.9700 . ?
C11 H11B 0.9700 . ?
C12 N5 1.318(5) . ?
C12 N6 1.335(6) . ?
C12 H12 0.9300 . ?
C13 N6 1.365(6) . ?
C13 C14 1.385(7) . ?
C13 C18 1.394(6) . ?
C14 C15 1.372(9) . ?
C14 H14 0.9300 . ?
C15 C16 1.344(8) . ?
C15 H15 0.9300 . ?
C16 C17 1.385(7) . ?
C16 H16 0.9300 . ?
C17 C18 1.380(6) . ?
C17 H17 0.9300 . ?
C18 N5 1.404(5) . ?
N1 O1 1.395(4) . ?
N2 O2 1.323(4) . ?
N3 O3 1.344(4) . ?
N4 O4 1.366(4) . ?
N6 H6 0.8600 . ?
O3 H3 0.8267 . ?
O4 H4 0.8200 . ?
O5 H50B 0.8579 . ?
O5 H50A 0.8593 . ?
Cl1 O8 1.20(3) . ?
Cl1 O9 1.224(15) . ?
Cl1 O7' 1.230(12) . ?
Cl1 O6' 1.254(11) . ?
Cl1 O8' 1.310(12) . ?
Cl1 O6 1.349(14) . ?
Cl1 O9' 1.532(14) . ?
Cl1 O7 1.545(18) . ?

loop_
_geom_hbond_atom_site_label_D
_geom_hbond_atom_site_label_H
_geom_hbond_atom_site_label_A
_geom_hbond_distance_DH
_geom_hbond_distance_HA
_geom_hbond_distance_DA
_geom_hbond_angle_DHA
_geom_hbond_site_symmetry_A
N6 H6 O5 0.86 1.98 2.813(6) 162.3 1_554
N6 H6 O5 0.86 1.98 2.813(6) 162.3 1_554
O3 H3 O4 0.83 2.46 2.878(4) 112.7 1_655
O4 H4 O2 0.82 2.30 2.692(4) 110.1 1_455
O5 H50A O9' 0.86 2.59 3.454(19) 179.6 1_455
O3 H3 O2 0.83 1.74 2.474(4) 146.7 .
O3 H3 N2 0.83 2.36 2.985(5) 133.3 .
O4 H4 O1 0.82 2.02 2.762(5) 150.6 .
O4 H4 N1 0.82 2.65 3.191(5) 125.0 .
O5 H50B O7 0.86 2.13 2.99(2) 178.7 .
O5 H50B O8' 0.86 2.48 3.09(2) 128.3 .
O5 H50B O6 0.86 2.56 3.18(2) 129.2 .
